data_1557350
loop_
_publ_author_name
'Butts, Craig P.'
'Eberson, Lennart'
'Hartshorn, Michael P.'
'Robinson, Ward T.'
'Timmerman-Vaughan, David J.'
'Young, Dawson A. W.'

_publ_section_title
;
 Photochemical Nitration by Tetranitromethane. Part XXVI. Adduct Formation
 in the Photochemical Reaction of 1,2,3-Trimethylbenzene: the Formation of
 'Double' Adducts Including Nitronic Esters
;
_journal_name_full 'Acta Chemica Scandinavica'
_journal_page_first 29
_journal_page_last 47
_journal_paper_doi 10.3891/acta.chem.scand.50-0029
_journal_volume 50
_journal_year 1996
_chemical_formula_sum 'C10 H11 N3 O6'
_chemical_formula_weight 269.22
_chemical_name_common
;
3,4,5-Trimethyl-l-trinitromethylbenzene
;
_space_group_IT_number 14
_space_group_name_Hall '-P 2ybc'
_space_group_name_H-M_alt 'P 1 21/c 1'
_symmetry_cell_setting monoclinic
_symmetry_Int_Tables_number 14
_symmetry_space_group_name_Hall '-P 2ybc'
_symmetry_space_group_name_H-M 'P 1 21/c 1'
_cell_angle_alpha 90.
_cell_angle_beta 99.88(3)
_cell_angle_gamma 90.
_cell_formula_units_Z 4
_cell_length_a 9.602(2)
_cell_length_b 7.528(2)
_cell_length_c 16.923(3)
_cell_volume 1205.1(5)
_diffrn_ambient_temperature 130
_diffrn_radiation_probe x-ray
_diffrn_radiation_type MoK\a
_diffrn_radiation_wavelength 0.71069
_exptl_absorpt_coefficient_mu 0.125
_exptl_crystal_density_diffrn 1.484
_refine_ls_number_reflns 1231
_refine_ls_R_factor_gt 0.040
_refine_ls_wR_factor_ref 0.108
_cod_data_source_file Acta-Chem-Scand-1996-50-29-6.cif
_cod_data_source_block 6
_cod_original_sg_symbol_H-M 'P 21/c'
_cod_database_code 1557350

loop_
_space_group_symop_id
_space_group_symop_operation_xyz
1 x,y,z
2 -x,1/2+y,1/2-z
3 -x,-y,-z
4 x,1/2-y,1/2+z

loop_
_atom_site_label
_atom_site_type_symbol
_atom_site_thermal_displace_type
_atom_site_fract_x
_atom_site_fract_y
_atom_site_fract_z
_atom_site_occupancy
_atom_site_U_iso_or_equiv
_atom_site_calc_flag
_atom_site_refinement_flags
_atom_site_disorder_assembly
_atom_site_disorder_group
O11 O Uiso 0.7886(2) -0.1447(3) 0.49610(10) 1.000 0.0530(10) . . . .
O12 O Uiso 0.8550(2) 0.1247(3) 0.48180(10) 1.000 0.0360(10) . . . .
O21 O Uiso 0.6450(2) -0.2932(3) 0.35920(10) 1.000 0.0480(10) . . . .
O22 O Uiso 0.4688(2) -0.1166(3) 0.35880(10) 1.000 0.0460(10) . . . .
O31 O Uiso 0.5821(2) 0.2721(3) 0.32920(10) 1.000 0.0520(10) . . . .
O32 O Uiso 0.5590(2) 0.1828(3) 0.44740(10) 1.000 0.0440(10) . . . .
N1 N Uiso 0.7872(2) -0.0074(3) 0.45960(10) 1.000 0.0300(10) . . . .
N2 N Uiso 0.5928(2) -0.1502(3) 0.36490(10) 1.000 0.0290(10) . . . .
N3 N Uiso 0.6040(2) 0.1715(3) 0.3852(2) 1.000 0.0310(10) . . . .
C1 C Uiso 0.7806(3) 0.0139(3) 0.3114(2) 1.000 0.0220(10) . . . .
C2 C Uiso 0.7085(3) 0.0156(3) 0.2327(2) 1.000 0.0230(10) . . . .
C3 C Uiso 0.7803(3) 0.0170(3) 0.1693(2) 1.000 0.0240(10) . . . .
C4 C Uiso 0.9290(3) 0.0142(3) 0.1840(2) 1.000 0.0260(10) . . . .
C5 C Uiso 1.0015(3) 0.0115(3) 0.2628(2) 1.000 0.0250(10) . . . .
C6 C Uiso 0.9272(3) 0.0111(3) 0.3259(2) 1.000 0.0240(10) . . . .
C7 C Uiso 0.6975(3) 0.0075(3) 0.3772(2) 1.000 0.0240(10) . . . .
C8 C Uiso 0.6980(3) 0.0240(4) 0.0854(2) 1.000 0.0350(10) . . . .
C9 C Uiso 1.0077(3) 0.0127(4) 0.1148(2) 1.000 0.0360(10) . . . .
C10 C Uiso 1.1607(3) 0.0084(4) 0.2815(2) 1.000 0.0350(10) . . . .

loop_
_atom_type_symbol
_atom_type_description
_atom_type_scat_dispersion_real
_atom_type_scat_dispersion_imag
_atom_type_scat_source
C C 0.0033 0.0016 ' International Tables Vol C Tables 4.2.6.8 and 6.1.1.4'
N N 0.0061 0.0033 ' International Tables Vol C Tables 4.2.6.8 and 6.1.1.4'
O O 0.0106 0.0060 ' International Tables Vol C Tables 4.2.6.8 and 6.1.1.4'

loop_
_geom_angle_atom_site_label_1
_geom_angle_atom_site_label_2
_geom_angle_atom_site_label_3
_geom_angle
_geom_angle_site_symmetry_1
_geom_angle_site_symmetry_2
_geom_angle_site_symmetry_3
_geom_angle_publ_flag
O11 N1 O12 125.98(19) . . . yes
O11 N1 C7 119.5(2) . . . yes
O12 N1 C7 114.55(19) . . . yes
O21 N2 O22 127.1(2) . . . yes
O21 N2 C7 115.4(2) . . . yes
O22 N2 C7 117.4(2) . . . yes
O31 N3 O32 127.0(2) . . . yes
O31 N3 C7 117.3(3) . . . yes
O32 N3 C7 115.6(3) . . . yes
C2 C1 C6 119.5(3) . . . no
C2 C1 C7 118.5(3) . . . no
C6 C1 C7 121.9(3) . . . no
C1 C2 C3 121.0(3) . . . no
C2 C3 C4 119.5(3) . . . no
C2 C3 C8 119.1(3) . . . no
C4 C3 C8 121.4(3) . . . no
C3 C4 C5 119.6(3) . . . no
C3 C4 C9 119.6(3) . . . no
C5 C4 C9 120.7(3) . . . no
C4 C5 C6 120.0(3) . . . no
C4 C5 C10 121.5(3) . . . no
C6 C5 C10 118.5(3) . . . no
C1 C6 C5 120.4(3) . . . no
N1 C7 N2 108.8(2) . . . yes
N1 C7 N3 103.1(2) . . . yes
N1 C7 C1 113.7(2) . . . yes
N2 C7 N3 104.5(2) . . . yes
N2 C7 C1 110.3(2) . . . yes
N3 C7 C1 115.9(2) . . . yes

loop_
_geom_bond_atom_site_label_1
_geom_bond_atom_site_label_2
_geom_bond_distance
_geom_bond_site_symmetry_1
_geom_bond_site_symmetry_2
_geom_bond_publ_flag
O11 N1 1.203(3) . . yes
O12 N1 1.212(3) . . yes
O21 N2 1.198(3) . . yes
O22 N2 1.204(3) . . yes
O31 N3 1.203(4) . . yes
O32 N3 1.208(4) . . yes
N1 C7 1.512(4) . . yes
N2 C7 1.547(3) . . yes
N3 C7 1.546(3) . . yes
C1 C2 1.392(5) . . no
C1 C6 1.387(4) . . no
C1 C7 1.478(4) . . no
C2 C3 1.371(5) . . no
C3 C4 1.407(4) . . no
C3 C8 1.503(5) . . no
C4 C5 1.395(5) . . no
C4 C9 1.499(5) . . no
C5 C6 1.382(5) . . no
C5 C10 1.507(4) . . no

loop_
_geom_torsion_atom_site_label_1
_geom_torsion_atom_site_label_2
_geom_torsion_atom_site_label_3
_geom_torsion_atom_site_label_4
_geom_torsion
_geom_torsion_site_symmetry_1
_geom_torsion_site_symmetry_2
_geom_torsion_site_symmetry_3
_geom_torsion_site_symmetry_4
_geom_torsion_publ_flag
O11 N1 C7 N2 14.4(3) . . . . no
O11 N1 C7 N3 124.9(2) . . . . no
O11 N1 C7 C1 -108.8(2) . . . . no
O12 N1 C7 N2 -167.2(2) . . . . no
O12 N1 C7 N3 -56.7(3) . . . . no
O12 N1 C7 C1 69.6(3) . . . . no
O21 N2 C7 N1 -68.7(3) . . . . no
O21 N2 C7 N3 -178.3(2) . . . . no
O21 N2 C7 C1 56.5(3) . . . . no
O22 N2 C7 N1 114.2(2) . . . . no
O22 N2 C7 N3 4.7(3) . . . . no
O22 N2 C7 C1 -120.5(2) . . . . no
O31 N3 C7 N1 140.1(2) . . . . no
O31 N3 C7 N2 -106.2(2) . . . . no
O31 N3 C7 C1 15.3(4) . . . . no
O32 N3 C7 N1 -40.9(3) . . . . no
O32 N3 C7 N2 72.8(3) . . . . no
O32 N3 C7 C1 -165.7(2) . . . . no
C6 C1 C2 C3 -0.9(3) . . . . no
C7 C1 C2 C3 -178.4(2) . . . . no
C2 C1 C6 C5 0.5(3) . . . . no
C7 C1 C6 C5 177.9(2) . . . . no
C2 C1 C7 N1 175.8(2) . . . . no
C2 C1 C7 N2 53.4(3) . . . . no
C2 C1 C7 N3 -65.1(3) . . . . no
C6 C1 C7 N1 -1.6(3) . . . . no
C6 C1 C7 N2 -124.0(2) . . . . no
C6 C1 C7 N3 117.5(3) . . . . no
C1 C2 C3 C4 0.9(3) . . . . no
C1 C2 C3 C8 -178.3(2) . . . . no
C2 C3 C4 C5 -0.5(3) . . . . no
C2 C3 C4 C9 179.0(2) . . . . no
C8 C3 C4 C5 178.6(2) . . . . no
C8 C3 C4 C9 -1.8(4) . . . . no
C3 C4 C5 C6 0.2(3) . . . . no
C3 C4 C5 C10 180.0(2) . . . . no
C9 C4 C5 C6 -179.3(2) . . . . no
C9 C4 C5 C10 0.5(4) . . . . no
C4 C5 C6 C1 -0.2(3) . . . . no
C10 C5 C6 C1 180.0(2) . . . . no
